data_7117294
loop_
_publ_author_name
'E. Louise Hazeland'
'Andy M. Chapman'
'Paul G. Pringle'
'Hazel A. Sparkes'

_publ_section_title
;
 A one-step, modular route to optically-active diphos ligands
;
_journal_name_full Chem.Commun.
_journal_page_first 10206
_journal_paper_doi 10.1039/C5cc03517A
_journal_volume 51
_journal_year 2015
_chemical_absolute_configuration ad
_chemical_formula_moiety 'C33 H48 P2 Rh, B F4'
_chemical_formula_sum 'C33 H48 B F4 P2 Rh'
_chemical_formula_weight 696.37
_space_group_crystal_system monoclinic
_space_group_IT_number 4
_space_group_name_Hall 'P 2yb'
_space_group_name_H-M_alt 'P 1 21 1'
_symmetry_space_group_name_Hall 'P 2yb'
_symmetry_space_group_name_H-M 'P 1 21 1'
_atom_sites_solution_hydrogens geom
_atom_sites_solution_primary direct
_audit_creation_date 2015-04-13
_audit_creation_method
;
Olex2 1.2
(compiled 2015.01.26 svn.r3150 for OlexSys, GUI svn.r4998)
;
_audit_update_record
;
2015-04-13 deposited with the CCDC.
2015-05-15 downloaded from the CCDC.
;
_cell_angle_alpha 90
_cell_angle_beta 105.9680(10)
_cell_angle_gamma 90
_cell_formula_units_Z 4
_cell_length_a 10.6347(3)
_cell_length_b 29.6678(7)
_cell_length_c 10.7567(3)
_cell_measurement_reflns_used 9982
_cell_measurement_temperature 100(2)
_cell_measurement_theta_max 27.53
_cell_measurement_theta_min 2.38
_cell_volume 3262.88(15)
_computing_cell_refinement 'SAINT v8.27A (Bruker, 2012)'
_computing_data_reduction 'SAINT v8.27A (Bruker, 2012)'
_computing_molecular_graphics 'Olex2 (Dolomanov et al., 2009)'
_computing_publication_material 'Olex2 (Dolomanov et al., 2009)'
_computing_structure_refinement 'ShelXL (Sheldrick, 2008)'
_computing_structure_solution 'ShelXS (Sheldrick, 2008)'
_diffrn_ambient_temperature 100.0
_diffrn_measured_fraction_theta_full 1.000
_diffrn_measured_fraction_theta_max 0.999
_diffrn_measurement_device_type 'Bruker APEX-II CCD'
_diffrn_measurement_method '\f and \w scans'
_diffrn_radiation_monochromator graphite
_diffrn_radiation_type MoK\a
_diffrn_radiation_wavelength 0.71073
_diffrn_reflns_av_R_equivalents 0.0382
_diffrn_reflns_av_unetI/netI 0.0242
_diffrn_reflns_laue_measured_fraction_full 1.000
_diffrn_reflns_laue_measured_fraction_max 0.999
_diffrn_reflns_limit_h_max 13
_diffrn_reflns_limit_h_min -13
_diffrn_reflns_limit_k_max 38
_diffrn_reflns_limit_k_min -38
_diffrn_reflns_limit_l_max 14
_diffrn_reflns_limit_l_min -14
_diffrn_reflns_number 114262
_diffrn_reflns_point_group_measured_fraction_full 1.000
_diffrn_reflns_point_group_measured_fraction_max 0.999
_diffrn_reflns_theta_full 25.242
_diffrn_reflns_theta_max 27.608
_diffrn_reflns_theta_min 1.373
_diffrn_standards_number 0
_exptl_absorpt_coefficient_mu 0.666
_exptl_absorpt_correction_T_max 0.7456
_exptl_absorpt_correction_T_min 0.6878
_exptl_absorpt_correction_type multi-scan
_exptl_absorpt_process_details
;
SADABS-2012/1 (Bruker,2012) was used for absorption correction.
wR2(int) was 0.0552 before and 0.0514 after correction.
The Ratio of minimum to maximum transmission is 0.9225.
The \l/2 correction factor is 0.0015.
;
_exptl_crystal_colour red
_exptl_crystal_colour_primary red
_exptl_crystal_density_diffrn 1.418
_exptl_crystal_density_meas .
_exptl_crystal_description block
_exptl_crystal_F_000 1448
_exptl_crystal_recrystallization_method 'Vapour Deposition'
_exptl_crystal_size_max 0.278
_exptl_crystal_size_mid 0.276
_exptl_crystal_size_min 0.224
_refine_diff_density_max 0.706
_refine_diff_density_min -0.319
_refine_diff_density_rms 0.051
_refine_ls_abs_structure_details
;
 Refined as an inversion twin.
;
_refine_ls_abs_structure_Flack -0.018(13)
_refine_ls_extinction_coef .
_refine_ls_extinction_method none
_refine_ls_goodness_of_fit_ref 1.041
_refine_ls_hydrogen_treatment constr
_refine_ls_matrix_type full
_refine_ls_number_parameters 752
_refine_ls_number_reflns 15088
_refine_ls_number_restraints 1
_refine_ls_restrained_S_all 1.041
_refine_ls_R_factor_all 0.0234
_refine_ls_R_factor_gt 0.0218
_refine_ls_shift/su_max 0.001
_refine_ls_shift/su_mean 0.000
_refine_ls_structure_factor_coef Fsqd
_refine_ls_weighting_details 'w=1/[\s^2^(Fo^2^)+(0.0264P)^2^+0.7712P] where P=(Fo^2^+2Fc^2^)/3'
_refine_ls_weighting_scheme calc
_refine_ls_wR_factor_gt 0.0494
_refine_ls_wR_factor_ref 0.0501
_reflns_Friedel_coverage 0.962
_reflns_friedel_fraction_full 1.000
_reflns_friedel_fraction_max 0.999
_reflns_number_gt 14574
_reflns_number_total 15088
_reflns_threshold_expression 'I > 2\s(I)'
_cod_data_source_file c5cc03517a2.cif
_cod_data_source_block lh283
_cod_database_code 7117294
_shelx_space_group_comment
;
The symmetry employed for this shelxl refinement is uniquely defined
by the following loop, which should always be used as a source of
symmetry information in preference to the above space-group names.
They are only intended as comments.
;
_olex2_refinement_description
;
1. Twinned data refinement
 Scales: 1.018(13) -0.018(13)
2. Fixed Uiso
 At 1.2 times of:
  All C(H) groups, All C(H,H) groups
 At 1.5 times of:
  All C(H,H,H) groups
3.a Ternary CH refined with riding coordinates:
 C5(H5), C2(H2), C35(H35), C38(H38)
3.b Secondary CH2 refined with riding coordinates:
 C28(H28A,H28B), C29(H29A,H29B), C32(H32A,H32B), C33(H33A,H33B), C4(H4A,H4B),
 C3(H3A,H3B), C1(H1A,H1B), C66(H66A,H66B), C61(H61A,H61B), C62(H62A,H62B),
 C65(H65A,H65B), C36(H36A,H36B), C37(H37A,H37B), C34(H34A,H34B)
3.c Aromatic/amide H refined with riding coordinates:
 C26(H26), C27(H27), C30(H30), C31(H31), C13(H13), C14(H14), C15(H15),
 C16(H16), C17(H17), C7(H7), C8(H8), C9(H9), C10(H10), C11(H11), C59(H59),
 C60(H60), C63(H63), C64(H64), C40(H40), C41(H41), C42(H42), C43(H43), C44(H44),
  C46(H46), C47(H47), C48(H48), C49(H49), C50(H50)
3.d Idealised Me refined as rotating group:
 C19(H19A,H19B,H19C), C20(H20A,H20B,H20C), C21(H21A,H21B,H21C), C23(H23A,H23B,
 H23C), C25(H25A,H25B,H25C), C24(H24A,H24B,H24C), C52(H52A,H52B,H52C), C54(H54A,
 H54B,H54C), C53(H53A,H53B,H53C), C57(H57A,H57B,H57C), C56(H56A,H56B,H56C),
 C58(H58A,H58B,H58C)
;
_shelx_shelxl_version_number 2014/7
_olex2_submission_special_instructions 'No special instructions were received'

loop_
_space_group_symop_operation_xyz
'x, y, z'
'-x, y+1/2, -z'

loop_
_atom_site_label
_atom_site_type_symbol
_atom_site_fract_x
_atom_site_fract_y
_atom_site_fract_z
_atom_site_U_iso_or_equiv
_atom_site_adp_type
_atom_site_occupancy
_atom_site_site_symmetry_order
_atom_site_calc_flag
_atom_site_refinement_flags_posn
_atom_site_refinement_flags_adp
_atom_site_refinement_flags_occupancy
_atom_site_disorder_assembly
_atom_site_disorder_group
Rh1 Rh 0.39349(2) 0.34746(2) 0.37363(2) 0.01249(5) Uani 1 1 d . . . . .
P1 P 0.51804(7) 0.38658(2) 0.54688(7) 0.01309(14) Uani 1 1 d . . . . .
P2 P 0.41563(7) 0.30247(2) 0.55477(7) 0.01247(14) Uani 1 1 d . . . . .
C26 C 0.4509(3) 0.38131(11) 0.2126(3) 0.0206(6) Uani 1 1 d . . . . .
H26 H 0.5328 0.3875 0.2685 0.025 Uiso 1 1 calc R . . . .
C27 C 0.3483(3) 0.40529(11) 0.2322(3) 0.0222(7) Uani 1 1 d . . . . .
H27 H 0.3668 0.4256 0.3007 0.027 Uiso 1 1 calc R . . . .
C28 C 0.2080(3) 0.40172(13) 0.1525(3) 0.0307(8) Uani 1 1 d . . . . .
H28A H 0.2061 0.3931 0.0651 0.037 Uiso 1 1 calc R . . . .
H28B H 0.1671 0.4311 0.1485 0.037 Uiso 1 1 calc R . . . .
C29 C 0.1287(3) 0.36774(14) 0.2059(3) 0.0317(8) Uani 1 1 d . . . . .
H29A H 0.1035 0.3816 0.2772 0.038 Uiso 1 1 calc R . . . .
H29B H 0.0491 0.3609 0.1389 0.038 Uiso 1 1 calc R . . . .
C30 C 0.1982(3) 0.32446(12) 0.2522(3) 0.0273(7) Uani 1 1 d . . . . .
H30 H 0.1775 0.3109 0.3220 0.033 Uiso 1 1 calc R . . . .
C31 C 0.2876(3) 0.30248(12) 0.2054(3) 0.0247(7) Uani 1 1 d . . . . .
H31 H 0.3279 0.2775 0.2517 0.030 Uiso 1 1 calc R . . . .
C32 C 0.3282(3) 0.31478(13) 0.0849(3) 0.0299(7) Uani 1 1 d . . . . .
H32A H 0.2550 0.3292 0.0236 0.036 Uiso 1 1 calc R . . . .
H32B H 0.3483 0.2873 0.0452 0.036 Uiso 1 1 calc R . . . .
C33 C 0.4466(3) 0.34620(13) 0.1111(3) 0.0284(7) Uani 1 1 d . . . . .
H33A H 0.5255 0.3281 0.1376 0.034 Uiso 1 1 calc R . . . .
H33B H 0.4468 0.3612 0.0311 0.034 Uiso 1 1 calc R . . . .
C12 C 0.7370(3) 0.40931(10) 0.4612(3) 0.0188(6) Uani 1 1 d . . . . .
C13 C 0.7070(3) 0.44811(11) 0.3856(3) 0.0224(6) Uani 1 1 d . . . . .
H13 H 0.6619 0.4715 0.4118 0.027 Uiso 1 1 calc R . . . .
C14 C 0.7435(3) 0.45239(12) 0.2715(3) 0.0291(7) Uani 1 1 d . . . . .
H14 H 0.7236 0.4786 0.2225 0.035 Uiso 1 1 calc R . . . .
C15 C 0.8093(4) 0.41761(13) 0.2311(4) 0.0333(8) Uani 1 1 d . . . . .
H15 H 0.8337 0.4203 0.1548 0.040 Uiso 1 1 calc R . . . .
C16 C 0.8388(3) 0.37875(12) 0.3047(4) 0.0313(8) Uani 1 1 d . . . . .
H16 H 0.8818 0.3551 0.2768 0.038 Uiso 1 1 calc R . . . .
C17 C 0.8048(3) 0.37482(11) 0.4193(3) 0.0239(7) Uani 1 1 d . . . . .
H17 H 0.8274 0.3489 0.4692 0.029 Uiso 1 1 calc R . . . .
C5 C 0.6942(3) 0.40315(10) 0.5824(3) 0.0179(6) Uani 1 1 d . . . . .
H5 H 0.7470 0.3789 0.6331 0.021 Uiso 1 1 calc R . . . .
C4 C 0.7087(3) 0.44553(12) 0.6705(3) 0.0254(7) Uani 1 1 d . . . . .
H4A H 0.7853 0.4422 0.7438 0.031 Uiso 1 1 calc R . . . .
H4B H 0.7210 0.4720 0.6223 0.031 Uiso 1 1 calc R . . . .
C3 C 0.5870(3) 0.45177(11) 0.7190(3) 0.0217(6) Uani 1 1 d . . . . .
H3A H 0.5825 0.4824 0.7487 0.026 Uiso 1 1 calc R . . . .
H3B H 0.5896 0.4313 0.7900 0.026 Uiso 1 1 calc R . . . .
C2 C 0.4685(3) 0.44141(9) 0.6041(3) 0.0164(6) Uani 1 1 d . . . . .
H2 H 0.4664 0.4640 0.5370 0.020 Uiso 1 1 calc R . . . .
C6 C 0.3349(3) 0.44054(9) 0.6277(3) 0.0166(6) Uani 1 1 d . . . . .
C7 C 0.3164(3) 0.43024(10) 0.7482(3) 0.0187(6) Uani 1 1 d . . . . .
H7 H 0.3884 0.4262 0.8194 0.022 Uiso 1 1 calc R . . . .
C8 C 0.1905(3) 0.42609(10) 0.7619(3) 0.0214(6) Uani 1 1 d . . . . .
H8 H 0.1792 0.4185 0.8420 0.026 Uiso 1 1 calc R . . . .
C9 C 0.0825(3) 0.43311(11) 0.6586(3) 0.0233(7) Uani 1 1 d . . . . .
H9 H -0.0011 0.4301 0.6687 0.028 Uiso 1 1 calc R . . . .
C10 C 0.0992(3) 0.44477(10) 0.5393(3) 0.0219(6) Uani 1 1 d . . . . .
H10 H 0.0268 0.4501 0.4695 0.026 Uiso 1 1 calc R . . . .
C11 C 0.2245(3) 0.44843(10) 0.5246(3) 0.0192(6) Uani 1 1 d . . . . .
H11 H 0.2351 0.4563 0.4443 0.023 Uiso 1 1 calc R . . . .
C1 C 0.5069(3) 0.34491(10) 0.6703(3) 0.0160(5) Uani 1 1 d . . . . .
H1A H 0.4577 0.3560 0.7277 0.019 Uiso 1 1 calc R . . . .
H1B H 0.5919 0.3341 0.7201 0.019 Uiso 1 1 calc R . . . .
C18 C 0.2728(3) 0.28697(9) 0.6176(3) 0.0165(6) Uani 1 1 d . . . . .
C19 C 0.1744(3) 0.32602(11) 0.5821(3) 0.0224(6) Uani 1 1 d . . . . .
H19A H 0.2179 0.3539 0.6125 0.034 Uiso 1 1 calc GR . . . .
H19B H 0.1048 0.3212 0.6216 0.034 Uiso 1 1 calc GR . . . .
H19C H 0.1390 0.3273 0.4899 0.034 Uiso 1 1 calc GR . . . .
C20 C 0.3106(3) 0.28143(12) 0.7647(3) 0.0261(7) Uani 1 1 d . . . . .
H20A H 0.3749 0.2580 0.7899 0.039 Uiso 1 1 calc GR . . . .
H20B H 0.2345 0.2736 0.7916 0.039 Uiso 1 1 calc GR . . . .
H20C H 0.3462 0.3092 0.8050 0.039 Uiso 1 1 calc GR . . . .
C21 C 0.2064(3) 0.24360(10) 0.5546(3) 0.0224(7) Uani 1 1 d . . . . .
H21A H 0.1897 0.2457 0.4625 0.034 Uiso 1 1 calc GR . . . .
H21B H 0.1252 0.2396 0.5761 0.034 Uiso 1 1 calc GR . . . .
H21C H 0.2626 0.2184 0.5859 0.034 Uiso 1 1 calc GR . . . .
C22 C 0.5321(3) 0.25421(10) 0.5626(3) 0.0194(6) Uani 1 1 d . . . . .
C23 C 0.5696(4) 0.23003(12) 0.6933(3) 0.0311(8) Uani 1 1 d . . . . .
H23A H 0.5978 0.2518 0.7614 0.047 Uiso 1 1 calc GR . . . .
H23B H 0.6394 0.2092 0.6960 0.047 Uiso 1 1 calc GR . . . .
H23C H 0.4952 0.2139 0.7046 0.047 Uiso 1 1 calc GR . . . .
C25 C 0.6560(3) 0.27468(12) 0.5380(4) 0.0280(7) Uani 1 1 d . . . . .
H25A H 0.6323 0.2924 0.4603 0.042 Uiso 1 1 calc GR . . . .
H25B H 0.7140 0.2509 0.5286 0.042 Uiso 1 1 calc GR . . . .
H25C H 0.6991 0.2935 0.6097 0.042 Uiso 1 1 calc GR . . . .
C24 C 0.4766(3) 0.22022(11) 0.4542(3) 0.0297(8) Uani 1 1 d . . . . .
H24A H 0.3959 0.2082 0.4637 0.045 Uiso 1 1 calc GR . . . .
H24B H 0.5382 0.1962 0.4591 0.045 Uiso 1 1 calc GR . . . .
H24C H 0.4608 0.2350 0.3720 0.045 Uiso 1 1 calc GR . . . .
Rh2 Rh 0.17270(2) 0.65313(2) 0.82714(2) 0.01407(5) Uani 1 1 d . . . . .
P3 P 0.26516(7) 0.58389(2) 0.88294(7) 0.01261(14) Uani 1 1 d . . . . .
P4 P 0.08276(7) 0.60391(2) 0.65530(7) 0.01338(14) Uani 1 1 d . . . . .
C66 C 0.3187(4) 0.74192(12) 0.8882(4) 0.0392(9) Uani 1 1 d . . . . .
H66A H 0.3727 0.7392 0.8292 0.047 Uiso 1 1 calc R . . . .
H66B H 0.3586 0.7645 0.9522 0.047 Uiso 1 1 calc R . . . .
C59 C 0.3201(3) 0.69751(11) 0.9561(3) 0.0247(7) Uani 1 1 d . . . . .
H59 H 0.3846 0.6771 0.9502 0.030 Uiso 1 1 calc R . . . .
C60 C 0.2375(3) 0.68407(11) 1.0249(3) 0.0233(7) Uani 1 1 d . . . . .
H60 H 0.2484 0.6552 1.0600 0.028 Uiso 1 1 calc R . . . .
C61 C 0.1288(4) 0.71276(13) 1.0486(3) 0.0315(8) Uani 1 1 d . . . . .
H61A H 0.1167 0.7047 1.1320 0.038 Uiso 1 1 calc R . . . .
H61B H 0.1556 0.7441 1.0530 0.038 Uiso 1 1 calc R . . . .
C62 C 0.0003(3) 0.70822(14) 0.9481(4) 0.0377(9) Uani 1 1 d . . . . .
H62A H -0.0511 0.7351 0.9504 0.045 Uiso 1 1 calc R . . . .
H62B H -0.0463 0.6828 0.9708 0.045 Uiso 1 1 calc R . . . .
C63 C 0.0089(3) 0.70159(12) 0.8109(3) 0.0314(8) Uani 1 1 d . . . . .
H63 H -0.0503 0.6812 0.7611 0.038 Uiso 1 1 calc R . . . .
C64 C 0.0909(4) 0.72144(11) 0.7516(4) 0.0358(9) Uani 1 1 d . . . . .
H64 H 0.0897 0.7118 0.6690 0.043 Uiso 1 1 calc R . . . .
C65 C 0.1851(4) 0.75871(13) 0.8130(5) 0.0464(11) Uani 1 1 d . . . . .
H65A H 0.1952 0.7790 0.7457 0.056 Uiso 1 1 calc R . . . .
H65B H 0.1474 0.7758 0.8708 0.056 Uiso 1 1 calc R . . . .
C39 C 0.5341(3) 0.60487(10) 0.9491(3) 0.0163(6) Uani 1 1 d . . . . .
C40 C 0.5710(3) 0.61937(10) 1.0778(3) 0.0188(6) Uani 1 1 d . . . . .
H40 H 0.5406 0.6041 1.1393 0.023 Uiso 1 1 calc R . . . .
C41 C 0.6528(3) 0.65654(12) 1.1147(3) 0.0233(6) Uani 1 1 d . . . . .
H41 H 0.6770 0.6657 1.2007 0.028 Uiso 1 1 calc R . . . .
C42 C 0.6984(3) 0.67993(11) 1.0245(3) 0.0247(7) Uani 1 1 d . . . . .
H42 H 0.7519 0.7050 1.0492 0.030 Uiso 1 1 calc R . . . .
C43 C 0.6637(3) 0.66560(11) 0.8969(3) 0.0252(7) Uani 1 1 d . . . . .
H43 H 0.6944 0.6810 0.8358 0.030 Uiso 1 1 calc R . . . .
C44 C 0.5830(3) 0.62834(11) 0.8601(3) 0.0210(6) Uani 1 1 d . . . . .
H44 H 0.5611 0.6188 0.7744 0.025 Uiso 1 1 calc R . . . .
C35 C 0.4399(3) 0.56608(10) 0.9052(3) 0.0156(6) Uani 1 1 d . . . . .
H35 H 0.4485 0.5553 0.8218 0.019 Uiso 1 1 calc R . . . .
C36 C 0.4611(3) 0.52525(10) 0.9999(3) 0.0185(6) Uani 1 1 d . . . . .
H36A H 0.5008 0.5006 0.9651 0.022 Uiso 1 1 calc R . . . .
H36B H 0.5203 0.5339 1.0824 0.022 Uiso 1 1 calc R . . . .
C37 C 0.3312(3) 0.50965(10) 1.0203(3) 0.0168(6) Uani 1 1 d . . . . .
H37A H 0.3468 0.4929 1.1006 0.020 Uiso 1 1 calc R . . . .
H37B H 0.2858 0.4902 0.9498 0.020 Uiso 1 1 calc R . . . .
C38 C 0.2487(3) 0.55156(10) 1.0254(3) 0.0146(5) Uani 1 1 d . . . . .
H38 H 0.2930 0.5686 1.1031 0.018 Uiso 1 1 calc R . . . .
C45 C 0.1084(3) 0.54414(10) 1.0280(3) 0.0170(6) Uani 1 1 d . . . . .
C46 C 0.0424(3) 0.57888(11) 1.0709(3) 0.0220(6) Uani 1 1 d . . . . .
H46 H 0.0853 0.6059 1.0987 0.026 Uiso 1 1 calc R . . . .
C47 C -0.0873(3) 0.57344(12) 1.0726(3) 0.0271(7) Uani 1 1 d . . . . .
H47 H -0.1307 0.5969 1.1005 0.033 Uiso 1 1 calc R . . . .
C48 C -0.1518(3) 0.53323(13) 1.0329(3) 0.0283(7) Uani 1 1 d . . . . .
H48 H -0.2381 0.5296 1.0346 0.034 Uiso 1 1 calc R . . . .
C49 C -0.0870(3) 0.49851(12) 0.9906(3) 0.0254(7) Uani 1 1 d . . . . .
H49 H -0.1298 0.4714 0.9642 0.030 Uiso 1 1 calc R . . . .
C50 C 0.0421(3) 0.50407(11) 0.9873(3) 0.0194(6) Uani 1 1 d . . . . .
H50 H 0.0844 0.4807 0.9576 0.023 Uiso 1 1 calc R . . . .
C34 C 0.1653(3) 0.55327(9) 0.7404(3) 0.0140(5) Uani 1 1 d . . . . .
H34A H 0.1047 0.5323 0.7621 0.017 Uiso 1 1 calc R . . . .
H34B H 0.2181 0.5379 0.6929 0.017 Uiso 1 1 calc R . . . .
C51 C 0.1555(3) 0.61174(10) 0.5162(3) 0.0197(6) Uani 1 1 d . . . . .
C52 C 0.3038(3) 0.61557(12) 0.5777(3) 0.0270(7) Uani 1 1 d . . . . .
H52A H 0.3210 0.6387 0.6427 0.040 Uiso 1 1 calc GR . . . .
H52B H 0.3461 0.6231 0.5123 0.040 Uiso 1 1 calc GR . . . .
H52C H 0.3370 0.5873 0.6166 0.040 Uiso 1 1 calc GR . . . .
C54 C 0.1102(4) 0.65621(14) 0.4449(3) 0.0352(8) Uani 1 1 d . . . . .
H54A H 0.0179 0.6547 0.4035 0.053 Uiso 1 1 calc GR . . . .
H54B H 0.1564 0.6610 0.3809 0.053 Uiso 1 1 calc GR . . . .
H54C H 0.1278 0.6807 0.5056 0.053 Uiso 1 1 calc GR . . . .
C53 C 0.1292(3) 0.57267(12) 0.4202(3) 0.0259(7) Uani 1 1 d . . . . .
H53A H 0.1456 0.5447 0.4666 0.039 Uiso 1 1 calc GR . . . .
H53B H 0.1858 0.5751 0.3647 0.039 Uiso 1 1 calc GR . . . .
H53C H 0.0398 0.5736 0.3690 0.039 Uiso 1 1 calc GR . . . .
C55 C -0.0950(3) 0.58912(10) 0.6033(3) 0.0156(6) Uani 1 1 d . . . . .
C57 C -0.1737(3) 0.62585(11) 0.5153(3) 0.0253(7) Uani 1 1 d . . . . .
H57A H -0.1471 0.6549 0.5524 0.038 Uiso 1 1 calc GR . . . .
H57B H -0.2652 0.6216 0.5066 0.038 Uiso 1 1 calc GR . . . .
H57C H -0.1581 0.6240 0.4316 0.038 Uiso 1 1 calc GR . . . .
C56 C -0.1222(3) 0.54334(11) 0.5342(3) 0.0233(7) Uani 1 1 d . . . . .
H56A H -0.0971 0.5446 0.4550 0.035 Uiso 1 1 calc GR . . . .
H56B H -0.2137 0.5365 0.5152 0.035 Uiso 1 1 calc GR . . . .
H56C H -0.0726 0.5203 0.5890 0.035 Uiso 1 1 calc GR . . . .
C58 C -0.1411(3) 0.58602(11) 0.7270(3) 0.0227(7) Uani 1 1 d . . . . .
H58A H -0.0913 0.5634 0.7832 0.034 Uiso 1 1 calc GR . . . .
H58B H -0.2322 0.5782 0.7043 0.034 Uiso 1 1 calc GR . . . .
H58C H -0.1286 0.6146 0.7705 0.034 Uiso 1 1 calc GR . . . .
F1 F 0.9188(2) 0.32913(9) 0.7325(2) 0.0546(7) Uani 1 1 d . . . . .
F2 F 0.8011(2) 0.32906(10) 0.8755(3) 0.0566(7) Uani 1 1 d . . . . .
F3 F 1.0152(3) 0.31166(8) 0.9423(3) 0.0640(8) Uani 1 1 d . . . . .
F4 F 0.9531(2) 0.38363(8) 0.8862(2) 0.0468(6) Uani 1 1 d . . . . .
B1 B 0.9229(4) 0.33846(14) 0.8592(4) 0.0350(10) Uani 1 1 d . . . . .
F5 F 0.58378(19) 0.54702(7) 0.31753(19) 0.0346(5) Uani 1 1 d . . . . .
F6 F 0.3951(2) 0.51874(7) 0.3469(2) 0.0400(5) Uani 1 1 d . . . . .
F7 F 0.5363(2) 0.55688(8) 0.50879(19) 0.0383(5) Uani 1 1 d . . . . .
F8 F 0.42045(19) 0.59446(7) 0.32690(19) 0.0288(4) Uani 1 1 d . . . . .
B2 B 0.4835(4) 0.55451(13) 0.3757(3) 0.0239(7) Uani 1 1 d . . . . .

loop_
_atom_site_aniso_label
_atom_site_aniso_U_11
_atom_site_aniso_U_22
_atom_site_aniso_U_33
_atom_site_aniso_U_23
_atom_site_aniso_U_13
_atom_site_aniso_U_12
Rh1 0.01392(9) 0.01150(10) 0.01093(10) 0.00022(8) 0.00155(7) -0.00102(8)
P1 0.0134(3) 0.0117(3) 0.0143(4) -0.0019(3) 0.0041(3) -0.0019(3)
P2 0.0144(3) 0.0098(3) 0.0120(3) -0.0005(3) 0.0015(3) -0.0006(3)
C26 0.0222(14) 0.0273(16) 0.0124(14) 0.0012(12) 0.0048(11) -0.0068(12)
C27 0.0345(17) 0.0186(15) 0.0136(15) 0.0072(12) 0.0068(13) 0.0019(13)
C28 0.0287(17) 0.038(2) 0.0242(18) 0.0121(15) 0.0055(14) 0.0129(15)
C29 0.0167(14) 0.055(2) 0.0229(17) 0.0075(16) 0.0044(12) 0.0060(15)
C30 0.0227(15) 0.041(2) 0.0146(15) 0.0057(14) -0.0003(12) -0.0145(14)
C31 0.0289(16) 0.0238(16) 0.0142(15) -0.0026(12) -0.0059(12) -0.0061(13)
C32 0.0349(18) 0.0349(19) 0.0178(16) -0.0085(14) 0.0035(13) -0.0062(15)
C33 0.0286(15) 0.0377(18) 0.0208(15) -0.0060(16) 0.0101(12) -0.0020(16)
C12 0.0105(12) 0.0202(15) 0.0255(16) -0.0021(12) 0.0045(11) -0.0063(11)
C13 0.0179(14) 0.0203(15) 0.0292(17) -0.0006(13) 0.0070(12) -0.0036(12)
C14 0.0255(16) 0.0293(18) 0.0320(19) 0.0049(15) 0.0070(14) -0.0089(14)
C15 0.0370(19) 0.038(2) 0.0323(19) -0.0029(16) 0.0212(16) -0.0116(16)
C16 0.0312(18) 0.0254(18) 0.046(2) -0.0108(16) 0.0263(16) -0.0093(14)
C17 0.0206(15) 0.0176(16) 0.0367(19) -0.0027(13) 0.0134(14) -0.0066(12)
C5 0.0118(12) 0.0206(15) 0.0209(15) -0.0031(12) 0.0038(11) -0.0028(11)
C4 0.0202(15) 0.0302(18) 0.0270(17) -0.0117(14) 0.0083(13) -0.0100(13)
C3 0.0207(14) 0.0203(16) 0.0246(16) -0.0089(13) 0.0072(12) -0.0065(12)
C2 0.0213(14) 0.0110(13) 0.0188(15) -0.0028(11) 0.0085(11) -0.0027(11)
C6 0.0192(13) 0.0085(13) 0.0232(15) -0.0048(11) 0.0079(11) -0.0020(10)
C7 0.0228(14) 0.0143(14) 0.0198(15) -0.0045(11) 0.0070(12) -0.0011(11)
C8 0.0285(16) 0.0161(15) 0.0239(16) -0.0049(12) 0.0142(13) -0.0014(12)
C9 0.0212(15) 0.0169(15) 0.0362(19) -0.0059(13) 0.0151(13) -0.0025(12)
C10 0.0216(15) 0.0157(14) 0.0275(17) -0.0044(12) 0.0052(13) 0.0022(12)
C11 0.0256(15) 0.0127(14) 0.0208(15) -0.0023(11) 0.0085(12) 0.0016(11)
C1 0.0167(12) 0.0142(13) 0.0156(13) -0.0005(12) 0.0016(10) -0.0033(11)
C18 0.0196(13) 0.0137(14) 0.0165(14) -0.0016(11) 0.0058(11) -0.0038(11)
C19 0.0207(14) 0.0207(15) 0.0276(17) -0.0038(13) 0.0097(12) -0.0013(12)
C20 0.0336(18) 0.0274(18) 0.0181(16) -0.0001(13) 0.0083(13) -0.0108(14)
C21 0.0255(15) 0.0166(15) 0.0249(17) -0.0019(12) 0.0063(13) -0.0067(12)
C22 0.0210(14) 0.0148(14) 0.0204(15) 0.0000(12) 0.0025(12) 0.0047(11)
C23 0.0350(19) 0.0229(17) 0.0321(19) 0.0093(15) 0.0036(15) 0.0105(14)
C25 0.0216(15) 0.0253(17) 0.0373(19) -0.0006(15) 0.0084(14) 0.0071(13)
C24 0.0302(17) 0.0201(16) 0.035(2) -0.0099(14) 0.0033(15) 0.0052(13)
Rh2 0.01567(10) 0.01017(10) 0.01494(11) -0.00068(8) 0.00182(8) 0.00156(8)
P3 0.0124(3) 0.0115(3) 0.0135(3) 0.0002(3) 0.0029(3) 0.0015(3)
P4 0.0157(3) 0.0108(3) 0.0127(3) 0.0013(3) 0.0025(3) -0.0001(3)
C66 0.036(2) 0.0174(17) 0.064(3) 0.0006(17) 0.0118(19) -0.0080(14)
C59 0.0200(14) 0.0167(15) 0.0329(18) -0.0072(13) -0.0005(13) -0.0023(12)
C60 0.0284(16) 0.0168(15) 0.0192(16) -0.0065(12) -0.0026(13) 0.0033(12)
C61 0.038(2) 0.0303(19) 0.0277(19) -0.0046(15) 0.0115(16) 0.0109(15)
C62 0.0242(17) 0.044(2) 0.044(2) -0.0138(18) 0.0078(16) 0.0076(16)
C63 0.0237(16) 0.0266(18) 0.036(2) -0.0119(15) -0.0060(14) 0.0129(14)
C64 0.046(2) 0.0145(16) 0.035(2) 0.0022(14) -0.0086(17) 0.0100(15)
C65 0.057(3) 0.023(2) 0.057(3) 0.0084(18) 0.011(2) -0.0028(18)
C39 0.0114(12) 0.0151(14) 0.0211(15) -0.0015(11) 0.0024(11) 0.0023(11)
C40 0.0188(13) 0.0175(14) 0.0220(15) 0.0000(12) 0.0085(11) 0.0026(11)
C41 0.0201(13) 0.0229(15) 0.0255(16) -0.0064(14) 0.0042(11) 0.0019(13)
C42 0.0196(14) 0.0156(15) 0.0372(19) -0.0029(13) 0.0052(13) -0.0030(12)
C43 0.0175(14) 0.0245(17) 0.0355(19) 0.0045(13) 0.0106(13) -0.0008(12)
C44 0.0150(13) 0.0252(16) 0.0235(16) -0.0002(13) 0.0064(12) -0.0005(12)
C35 0.0137(12) 0.0153(14) 0.0169(14) -0.0028(11) 0.0026(11) 0.0030(11)
C36 0.0151(13) 0.0152(14) 0.0241(15) 0.0005(12) 0.0034(11) 0.0027(11)
C37 0.0172(13) 0.0147(14) 0.0168(14) 0.0032(11) 0.0021(11) 0.0042(11)
C38 0.0157(13) 0.0142(14) 0.0130(13) 0.0004(11) 0.0025(10) 0.0020(10)
C45 0.0171(13) 0.0224(15) 0.0122(13) 0.0060(11) 0.0050(11) 0.0034(11)
C46 0.0244(15) 0.0245(16) 0.0180(15) 0.0029(12) 0.0072(12) 0.0032(13)
C47 0.0254(16) 0.0366(19) 0.0236(17) 0.0065(14) 0.0140(13) 0.0122(14)
C48 0.0199(15) 0.042(2) 0.0256(17) 0.0128(15) 0.0099(13) 0.0042(14)
C49 0.0209(15) 0.0316(18) 0.0218(16) 0.0081(14) 0.0026(12) -0.0053(13)
C50 0.0204(14) 0.0205(15) 0.0175(15) 0.0055(12) 0.0057(12) 0.0022(12)
C34 0.0155(12) 0.0131(13) 0.0124(13) 0.0005(10) 0.0023(10) 0.0019(10)
C51 0.0228(14) 0.0216(16) 0.0153(14) -0.0002(12) 0.0064(11) -0.0041(12)
C52 0.0234(15) 0.038(2) 0.0212(16) -0.0052(14) 0.0091(12) -0.0116(14)
C54 0.046(2) 0.0322(19) 0.0320(19) 0.0159(17) 0.0179(16) 0.0039(18)
C53 0.0293(16) 0.0335(19) 0.0160(15) -0.0043(13) 0.0080(13) -0.0094(14)
C55 0.0160(13) 0.0127(14) 0.0164(14) 0.0026(11) 0.0015(11) 0.0006(10)
C57 0.0237(15) 0.0191(16) 0.0263(17) 0.0079(13) -0.0045(13) 0.0004(12)
C56 0.0190(14) 0.0176(15) 0.0314(18) -0.0037(13) 0.0040(13) -0.0048(12)
C58 0.0169(14) 0.0268(17) 0.0237(16) 0.0018(13) 0.0046(12) 0.0041(12)
F1 0.0458(14) 0.0665(18) 0.0480(15) 0.0011(13) 0.0069(11) 0.0044(12)
F2 0.0359(12) 0.0777(19) 0.0539(16) 0.0130(14) 0.0086(11) -0.0203(12)
F3 0.0503(14) 0.0349(13) 0.0753(19) 0.0158(13) -0.0356(13) -0.0056(11)
F4 0.0494(13) 0.0338(13) 0.0481(14) 0.0125(11) -0.0016(11) -0.0077(11)
B1 0.0270(18) 0.033(2) 0.036(2) 0.0151(18) -0.0073(16) -0.0083(16)
F5 0.0332(11) 0.0422(12) 0.0308(11) 0.0076(9) 0.0127(9) 0.0129(9)
F6 0.0441(13) 0.0320(12) 0.0413(13) 0.0040(10) 0.0071(10) -0.0094(10)
F7 0.0324(11) 0.0619(15) 0.0186(10) 0.0043(10) 0.0037(8) 0.0040(10)
F8 0.0339(10) 0.0270(11) 0.0276(10) 0.0052(8) 0.0122(8) 0.0072(8)
B2 0.0240(17) 0.0284(19) 0.0179(17) 0.0025(14) 0.0035(14) 0.0033(14)

loop_
_atom_type_symbol
_atom_type_description
_atom_type_scat_dispersion_real
_atom_type_scat_dispersion_imag
_atom_type_scat_source
C C 0.0033 0.0016 'International Tables Vol C Tables 4.2.6.8 and 6.1.1.4'
H H 0.0000 0.0000 'International Tables Vol C Tables 4.2.6.8 and 6.1.1.4'
B B 0.0013 0.0007 'International Tables Vol C Tables 4.2.6.8 and 6.1.1.4'
F F 0.0171 0.0103 'International Tables Vol C Tables 4.2.6.8 and 6.1.1.4'
P P 0.1023 0.0942 'International Tables Vol C Tables 4.2.6.8 and 6.1.1.4'
Rh Rh -1.1178 0.9187 'International Tables Vol C Tables 4.2.6.8 and 6.1.1.4'

loop_
_geom_angle_atom_site_label_1
_geom_angle_atom_site_label_2
_geom_angle_atom_site_label_3
_geom_angle
_geom_angle_site_symmetry_1
_geom_angle_site_symmetry_3
P1 Rh1 P2 72.84(3) . .
C26 Rh1 P1 100.59(8) . .
C26 Rh1 P2 157.85(8) . .
C26 Rh1 C27 35.49(12) . .
C26 Rh1 C30 95.33(11) . .
C26 Rh1 C31 80.10(12) . .
C27 Rh1 P1 97.58(9) . .
C27 Rh1 P2 163.31(9) . .
C27 Rh1 C31 86.73(12) . .
C30 Rh1 P1 150.37(10) . .
C30 Rh1 P2 100.28(9) . .
C30 Rh1 C27 81.19(12) . .
C30 Rh1 C31 35.02(13) . .
C31 Rh1 P1 173.51(9) . .
C31 Rh1 P2 104.10(9) . .
C5 P1 Rh1 128.55(10) . .
C2 P1 Rh1 124.01(10) . .
C2 P1 C5 93.52(13) . .
C1 P1 Rh1 96.26(9) . .
C1 P1 C5 106.77(13) . .
C1 P1 C2 105.50(13) . .
C1 P2 Rh1 94.93(9) . .
C1 P2 C18 104.58(13) . .
C1 P2 C22 105.76(13) . .
C18 P2 Rh1 122.47(9) . .
C22 P2 Rh1 112.91(10) . .
C22 P2 C18 112.64(13) . .
Rh1 C26 H26 89.6 . .
C27 C26 Rh1 73.34(17) . .
C27 C26 H26 116.3 . .
C27 C26 C33 127.4(3) . .
C33 C26 Rh1 107.0(2) . .
C33 C26 H26 116.3 . .
Rh1 C27 H27 89.9 . .
C26 C27 Rh1 71.17(17) . .
C26 C27 H27 117.1 . .
C26 C27 C28 125.7(3) . .
C28 C27 Rh1 108.9(2) . .
C28 C27 H27 117.1 . .
C27 C28 H28A 108.9 . .
C27 C28 H28B 108.9 . .
C27 C28 C29 113.4(3) . .
H28A C28 H28B 107.7 . .
C29 C28 H28A 108.9 . .
C29 C28 H28B 108.9 . .
C28 C29 H29A 108.6 . .
C28 C29 H29B 108.6 . .
H29A C29 H29B 107.6 . .
C30 C29 C28 114.8(3) . .
C30 C29 H29A 108.6 . .
C30 C29 H29B 108.6 . .
Rh1 C30 H30 92.8 . .
C29 C30 Rh1 103.1(2) . .
C29 C30 H30 115.8 . .
C31 C30 Rh1 74.34(18) . .
C31 C30 C29 128.3(3) . .
C31 C30 H30 115.8 . .
Rh1 C31 H31 89.3 . .
C30 C31 Rh1 70.64(18) . .
C30 C31 H31 116.8 . .
C30 C31 C32 126.4(3) . .
C32 C31 Rh1 110.0(2) . .
C32 C31 H31 116.8 . .
C31 C32 H32A 108.8 . .
C31 C32 H32B 108.8 . .
C31 C32 C33 113.7(3) . .
H32A C32 H32B 107.7 . .
C33 C32 H32A 108.8 . .
C33 C32 H32B 108.8 . .
C26 C33 C32 114.6(3) . .
C26 C33 H33A 108.6 . .
C26 C33 H33B 108.6 . .
C32 C33 H33A 108.6 . .
C32 C33 H33B 108.6 . .
H33A C33 H33B 107.6 . .
C13 C12 C17 118.2(3) . .
C13 C12 C5 122.0(3) . .
C17 C12 C5 119.7(3) . .
C12 C13 H13 119.5 . .
C14 C13 C12 121.0(3) . .
C14 C13 H13 119.5 . .
C13 C14 H14 120.1 . .
C15 C14 C13 119.8(3) . .
C15 C14 H14 120.1 . .
C14 C15 H15 120.1 . .
C14 C15 C16 119.8(3) . .
C16 C15 H15 120.1 . .
C15 C16 H16 119.8 . .
C17 C16 C15 120.4(3) . .
C17 C16 H16 119.8 . .
C12 C17 H17 119.6 . .
C16 C17 C12 120.7(3) . .
C16 C17 H17 119.6 . .
P1 C5 H5 107.9 . .
C12 C5 P1 112.3(2) . .
C12 C5 H5 107.9 . .
C12 C5 C4 115.3(3) . .
C4 C5 P1 105.21(19) . .
C4 C5 H5 107.9 . .
C5 C4 H4A 109.5 . .
C5 C4 H4B 109.5 . .
H4A C4 H4B 108.1 . .
C3 C4 C5 110.7(2) . .
C3 C4 H4A 109.5 . .
C3 C4 H4B 109.5 . .
C4 C3 H3A 110.4 . .
C4 C3 H3B 110.4 . .
C4 C3 C2 106.6(3) . .
H3A C3 H3B 108.6 . .
C2 C3 H3A 110.4 . .
C2 C3 H3B 110.4 . .
P1 C2 H2 107.7 . .
C3 C2 P1 101.3(2) . .
C3 C2 H2 107.7 . .
C6 C2 P1 113.86(19) . .
C6 C2 C3 118.1(3) . .
C6 C2 H2 107.7 . .
C7 C6 C2 122.6(3) . .
C11 C6 C2 119.2(3) . .
C11 C6 C7 118.2(3) . .
C6 C7 H7 119.9 . .
C8 C7 C6 120.2(3) . .
C8 C7 H7 119.9 . .
C7 C8 H8 119.5 . .
C9 C8 C7 120.9(3) . .
C9 C8 H8 119.5 . .
C8 C9 H9 120.2 . .
C8 C9 C10 119.6(3) . .
C10 C9 H9 120.2 . .
C9 C10 H10 120.1 . .
C9 C10 C11 119.8(3) . .
C11 C10 H10 120.1 . .
C6 C11 H11 119.4 . .
C10 C11 C6 121.3(3) . .
C10 C11 H11 119.4 . .
P1 C1 P2 95.68(13) . .
P1 C1 H1A 112.6 . .
P1 C1 H1B 112.6 . .
P2 C1 H1A 112.6 . .
P2 C1 H1B 112.6 . .
H1A C1 H1B 110.1 . .
C19 C18 P2 106.7(2) . .
C20 C18 P2 112.9(2) . .
C20 C18 C19 107.8(3) . .
C20 C18 C21 109.0(2) . .
C21 C18 P2 111.4(2) . .
C21 C18 C19 108.9(2) . .
C18 C19 H19A 109.5 . .
C18 C19 H19B 109.5 . .
C18 C19 H19C 109.5 . .
H19A C19 H19B 109.5 . .
H19A C19 H19C 109.5 . .
H19B C19 H19C 109.5 . .
C18 C20 H20A 109.5 . .
C18 C20 H20B 109.5 . .
C18 C20 H20C 109.5 . .
H20A C20 H20B 109.5 . .
H20A C20 H20C 109.5 . .
H20B C20 H20C 109.5 . .
C18 C21 H21A 109.5 . .
C18 C21 H21B 109.5 . .
C18 C21 H21C 109.5 . .
H21A C21 H21B 109.5 . .
H21A C21 H21C 109.5 . .
H21B C21 H21C 109.5 . .
C23 C22 P2 113.6(2) . .
C23 C22 C25 108.9(3) . .
C23 C22 C24 109.8(3) . .
C25 C22 P2 106.1(2) . .
C24 C22 P2 110.9(2) . .
C24 C22 C25 107.3(3) . .
C22 C23 H23A 109.5 . .
C22 C23 H23B 109.5 . .
C22 C23 H23C 109.5 . .
H23A C23 H23B 109.5 . .
H23A C23 H23C 109.5 . .
H23B C23 H23C 109.5 . .
C22 C25 H25A 109.5 . .
C22 C25 H25B 109.5 . .
C22 C25 H25C 109.5 . .
H25A C25 H25B 109.5 . .
H25A C25 H25C 109.5 . .
H25B C25 H25C 109.5 . .
C22 C24 H24A 109.5 . .
C22 C24 H24B 109.5 . .
C22 C24 H24C 109.5 . .
H24A C24 H24B 109.5 . .
H24A C24 H24C 109.5 . .
H24B C24 H24C 109.5 . .
P3 Rh2 P4 72.53(3) . .
C59 Rh2 P3 100.97(9) . .
C59 Rh2 P4 158.17(9) . .
C59 Rh2 C60 35.34(13) . .
C59 Rh2 C63 93.94(12) . .
C59 Rh2 C64 80.15(12) . .
C60 Rh2 P3 96.94(8) . .
C60 Rh2 P4 162.73(9) . .
C60 Rh2 C64 87.81(13) . .
C63 Rh2 P3 150.59(11) . .
C63 Rh2 P4 101.52(9) . .
C63 Rh2 C60 80.79(12) . .
C63 Rh2 C64 34.95(15) . .
C64 Rh2 P3 173.25(12) . .
C64 Rh2 P4 103.96(9) . .
C35 P3 Rh2 128.60(10) . .
C38 P3 Rh2 123.34(9) . .
C38 P3 C35 93.68(13) . .
C34 P3 Rh2 96.69(9) . .
C34 P3 C35 106.84(13) . .
C34 P3 C38 105.55(13) . .
C34 P4 Rh2 94.62(9) . .
C34 P4 C51 104.54(13) . .
C34 P4 C55 105.10(13) . .
C51 P4 Rh2 112.53(10) . .
C55 P4 Rh2 122.80(10) . .
C55 P4 C51 113.25(13) . .
H66A C66 H66B 107.5 . .
C59 C66 H66A 108.4 . .
C59 C66 H66B 108.4 . .
C59 C66 C65 115.5(3) . .
C65 C66 H66A 108.4 . .
C65 C66 H66B 108.4 . .
Rh2 C59 H59 88.7 . .
C66 C59 Rh2 107.8(2) . .
C66 C59 H59 116.5 . .
C60 C59 Rh2 73.40(18) . .
C60 C59 C66 127.0(3) . .
C60 C59 H59 116.5 . .
Rh2 C60 H60 88.8 . .
C59 C60 Rh2 71.27(19) . .
C59 C60 H60 117.7 . .
C59 C60 C61 124.5(3) . .
C61 C60 Rh2 109.9(2) . .
C61 C60 H60 117.7 . .
C60 C61 H61A 108.6 . .
C60 C61 H61B 108.6 . .
H61A C61 H61B 107.6 . .
C62 C61 C60 114.6(3) . .
C62 C61 H61A 108.6 . .
C62 C61 H61B 108.6 . .
C61 C62 H62A 108.4 . .
C61 C62 H62B 108.4 . .
C61 C62 C63 115.3(3) . .
H62A C62 H62B 107.5 . .
C63 C62 H62A 108.4 . .
C63 C62 H62B 108.4 . .
Rh2 C63 H63 90.8 . .
C62 C63 Rh2 105.2(2) . .
C62 C63 H63 115.7 . .
C64 C63 Rh2 74.0(2) . .
C64 C63 C62 128.6(3) . .
C64 C63 H63 115.7 . .
Rh2 C64 H64 88.3 . .
C63 C64 Rh2 71.01(19) . .
C63 C64 H64 118.4 . .
C63 C64 C65 123.2(4) . .
C65 C64 Rh2 110.7(2) . .
C65 C64 H64 118.4 . .
C66 C65 C64 113.8(3) . .
C66 C65 H65A 108.8 . .
C66 C65 H65B 108.8 . .
C64 C65 H65A 108.8 . .
C64 C65 H65B 108.8 . .
H65A C65 H65B 107.7 . .
C40 C39 C35 121.6(3) . .
C44 C39 C40 118.1(3) . .
C44 C39 C35 120.3(3) . .
C39 C40 H40 119.7 . .
C41 C40 C39 120.6(3) . .
C41 C40 H40 119.7 . .
C40 C41 H41 119.7 . .
C42 C41 C40 120.6(3) . .
C42 C41 H41 119.7 . .
C41 C42 H42 120.3 . .
C41 C42 C43 119.4(3) . .
C43 C42 H42 120.3 . .
C42 C43 H43 119.9 . .
C42 C43 C44 120.1(3) . .
C44 C43 H43 119.9 . .
C39 C44 H44 119.4 . .
C43 C44 C39 121.3(3) . .
C43 C44 H44 119.4 . .
P3 C35 H35 108.2 . .
C39 C35 P3 111.85(19) . .
C39 C35 H35 108.2 . .
C39 C35 C36 115.0(2) . .
C36 C35 P3 105.17(19) . .
C36 C35 H35 108.2 . .
C35 C36 H36A 109.5 . .
C35 C36 H36B 109.5 . .
H36A C36 H36B 108.1 . .
C37 C36 C35 110.8(2) . .
C37 C36 H36A 109.5 . .
C37 C36 H36B 109.5 . .
C36 C37 H37A 110.1 . .
C36 C37 H37B 110.1 . .
C36 C37 C38 108.0(2) . .
H37A C37 H37B 108.4 . .
C38 C37 H37A 110.1 . .
C38 C37 H37B 110.1 . .
P3 C38 H38 107.7 . .
C37 C38 P3 101.81(19) . .
C37 C38 H38 107.7 . .
C45 C38 P3 114.05(19) . .
C45 C38 C37 117.4(2) . .
C45 C38 H38 107.7 . .
C46 C45 C38 119.1(3) . .
C50 C45 C38 122.3(3) . .
C50 C45 C46 118.6(3) . .
C45 C46 H46 119.7 . .
C47 C46 C45 120.5(3) . .
C47 C46 H46 119.7 . .
C46 C47 H47 119.9 . .
C48 C47 C46 120.3(3) . .
C48 C47 H47 119.9 . .
C47 C48 H48 120.2 . .
C49 C48 C47 119.6(3) . .
C49 C48 H48 120.2 . .
C48 C49 H49 119.9 . .
C48 C49 C50 120.2(3) . .
C50 C49 H49 119.9 . .
C45 C50 C49 120.8(3) . .
C45 C50 H50 119.6 . .
C49 C50 H50 119.6 . .
P3 C34 P4 95.61(13) . .
P3 C34 H34A 112.6 . .
P3 C34 H34B 112.6 . .
P4 C34 H34A 112.6 . .
P4 C34 H34B 112.6 . .
H34A C34 H34B 110.1 . .
C52 C51 P4 105.3(2) . .
C54 C51 P4 111.3(2) . .
C54 C51 C52 107.2(3) . .
C53 C51 P4 114.0(2) . .
C53 C51 C52 108.8(3) . .
C53 C51 C54 109.9(3) . .
C51 C52 H52A 109.5 . .
C51 C52 H52B 109.5 . .
C51 C52 H52C 109.5 . .
H52A C52 H52B 109.5 . .
H52A C52 H52C 109.5 . .
H52B C52 H52C 109.5 . .
C51 C54 H54A 109.5 . .
C51 C54 H54B 109.5 . .
C51 C54 H54C 109.5 . .
H54A C54 H54B 109.5 . .
H54A C54 H54C 109.5 . .
H54B C54 H54C 109.5 . .
C51 C53 H53A 109.5 . .
C51 C53 H53B 109.5 . .
C51 C53 H53C 109.5 . .
H53A C53 H53B 109.5 . .
H53A C53 H53C 109.5 . .
H53B C53 H53C 109.5 . .
C57 C55 P4 110.7(2) . .
C57 C55 C56 109.4(2) . .
C57 C55 C58 109.1(3) . .
C56 C55 P4 113.1(2) . .
C56 C55 C58 107.6(2) . .
C58 C55 P4 106.93(19) . .
C55 C57 H57A 109.5 . .
C55 C57 H57B 109.5 . .
C55 C57 H57C 109.5 . .
H57A C57 H57B 109.5 . .
H57A C57 H57C 109.5 . .
H57B C57 H57C 109.5 . .
C55 C56 H56A 109.5 . .
C55 C56 H56B 109.5 . .
C55 C56 H56C 109.5 . .
H56A C56 H56B 109.5 . .
H56A C56 H56C 109.5 . .
H56B C56 H56C 109.5 . .
C55 C58 H58A 109.5 . .
C55 C58 H58B 109.5 . .
C55 C58 H58C 109.5 . .
H58A C58 H58B 109.5 . .
H58A C58 H58C 109.5 . .
H58B C58 H58C 109.5 . .
F1 B1 F2 108.0(3) . .
F1 B1 F3 110.3(4) . .
F1 B1 F4 110.0(3) . .
F2 B1 F3 109.0(3) . .
F2 B1 F4 109.8(4) . .
F3 B1 F4 109.7(3) . .
F6 B2 F5 109.3(3) . .
F7 B2 F5 109.1(3) . .
F7 B2 F6 108.9(3) . .
F7 B2 F8 111.2(3) . .
F8 B2 F5 108.3(3) . .
F8 B2 F6 109.8(3) . .

loop_
_geom_bond_atom_site_label_1
_geom_bond_atom_site_label_2
_geom_bond_distance
_geom_bond_site_symmetry_2
Rh1 P1 2.2839(7) .
Rh1 P2 2.3198(7) .
Rh1 C26 2.228(3) .
Rh1 C27 2.255(3) .
Rh1 C30 2.235(3) .
Rh1 C31 2.281(3) .
P1 C5 1.872(3) .
P1 C2 1.866(3) .
P1 C1 1.841(3) .
P2 C1 1.846(3) .
P2 C18 1.882(3) .
P2 C22 1.880(3) .
C26 H26 0.9300 .
C26 C27 1.367(5) .
C26 C33 1.500(5) .
C27 H27 0.9300 .
C27 C28 1.506(5) .
C28 H28A 0.9700 .
C28 H28B 0.9700 .
C28 C29 1.524(5) .
C29 H29A 0.9700 .
C29 H29B 0.9700 .
C29 C30 1.497(5) .
C30 H30 0.9300 .
C30 C31 1.359(5) .
C31 H31 0.9300 .
C31 C32 1.519(5) .
C32 H32A 0.9700 .
C32 H32B 0.9700 .
C32 C33 1.529(5) .
C33 H33A 0.9700 .
C33 H33B 0.9700 .
C12 C13 1.395(4) .
C12 C17 1.396(4) .
C12 C5 1.506(4) .
C13 H13 0.9300 .
C13 C14 1.391(5) .
C14 H14 0.9300 .
C14 C15 1.382(5) .
C15 H15 0.9300 .
C15 C16 1.385(5) .
C16 H16 0.9300 .
C16 C17 1.382(5) .
C17 H17 0.9300 .
C5 H5 0.9800 .
C5 C4 1.557(4) .
C4 H4A 0.9700 .
C4 H4B 0.9700 .
C4 C3 1.534(4) .
C3 H3A 0.9700 .
C3 H3B 0.9700 .
C3 C2 1.534(4) .
C2 H2 0.9800 .
C2 C6 1.511(4) .
C6 C7 1.397(4) .
C6 C11 1.395(4) .
C7 H7 0.9300 .
C7 C8 1.392(4) .
C8 H8 0.9300 .
C8 C9 1.377(5) .
C9 H9 0.9300 .
C9 C10 1.386(5) .
C10 H10 0.9300 .
C10 C11 1.389(4) .
C11 H11 0.9300 .
C1 H1A 0.9700 .
C1 H1B 0.9700 .
C18 C19 1.537(4) .
C18 C20 1.531(4) .
C18 C21 1.533(4) .
C19 H19A 0.9600 .
C19 H19B 0.9600 .
C19 H19C 0.9600 .
C20 H20A 0.9600 .
C20 H20B 0.9600 .
C20 H20C 0.9600 .
C21 H21A 0.9600 .
C21 H21B 0.9600 .
C21 H21C 0.9600 .
C22 C23 1.530(4) .
C22 C25 1.539(5) .
C22 C24 1.531(4) .
C23 H23A 0.9600 .
C23 H23B 0.9600 .
C23 H23C 0.9600 .
C25 H25A 0.9600 .
C25 H25B 0.9600 .
C25 H25C 0.9600 .
C24 H24A 0.9600 .
C24 H24B 0.9600 .
C24 H24C 0.9600 .
Rh2 P3 2.2853(7) .
Rh2 P4 2.3433(8) .
Rh2 C59 2.218(3) .
Rh2 C60 2.244(3) .
Rh2 C63 2.229(3) .
Rh2 C64 2.266(3) .
P3 C35 1.882(3) .
P3 C38 1.856(3) .
P3 C34 1.846(3) .
P4 C34 1.850(3) .
P4 C51 1.879(3) .
P4 C55 1.870(3) .
C66 H66A 0.9700 .
C66 H66B 0.9700 .
C66 C59 1.505(5) .
C66 C65 1.513(6) .
C59 H59 0.9300 .
C59 C60 1.354(5) .
C60 H60 0.9300 .
C60 C61 1.513(5) .
C61 H61A 0.9700 .
C61 H61B 0.9700 .
C61 C62 1.497(5) .
C62 H62A 0.9700 .
C62 H62B 0.9700 .
C62 C63 1.516(5) .
C63 H63 0.9300 .
C63 C64 1.350(6) .
C64 H64 0.9300 .
C64 C65 1.516(5) .
C65 H65A 0.9700 .
C65 H65B 0.9700 .
C39 C40 1.399(4) .
C39 C44 1.395(4) .
C39 C35 1.514(4) .
C40 H40 0.9300 .
C40 C41 1.393(4) .
C41 H41 0.9300 .
C41 C42 1.385(5) .
C42 H42 0.9300 .
C42 C43 1.386(5) .
C43 H43 0.9300 .
C43 C44 1.389(4) .
C44 H44 0.9300 .
C35 H35 0.9800 .
C35 C36 1.559(4) .
C36 H36A 0.9700 .
C36 H36B 0.9700 .
C36 C37 1.529(4) .
C37 H37A 0.9700 .
C37 H37B 0.9700 .
C37 C38 1.532(4) .
C38 H38 0.9800 .
C38 C45 1.516(4) .
C45 C46 1.395(4) .
C45 C50 1.390(4) .
C46 H46 0.9300 .
C46 C47 1.393(4) .
C47 H47 0.9300 .
C47 C48 1.384(5) .
C48 H48 0.9300 .
C48 C49 1.384(5) .
C49 H49 0.9300 .
C49 C50 1.393(4) .
C50 H50 0.9300 .
C34 H34A 0.9700 .
C34 H34B 0.9700 .
C51 C52 1.538(4) .
C51 C54 1.536(5) .
C51 C53 1.526(4) .
C52 H52A 0.9600 .
C52 H52B 0.9600 .
C52 H52C 0.9600 .
C54 H54A 0.9600 .
C54 H54B 0.9600 .
C54 H54C 0.9600 .
C53 H53A 0.9600 .
C53 H53B 0.9600 .
C53 H53C 0.9600 .
C55 C57 1.532(4) .
C55 C56 1.537(4) .
C55 C58 1.542(4) .
C57 H57A 0.9600 .
C57 H57B 0.9600 .
C57 H57C 0.9600 .
C56 H56A 0.9600 .
C56 H56B 0.9600 .
C56 H56C 0.9600 .
C58 H58A 0.9600 .
C58 H58B 0.9600 .
C58 H58C 0.9600 .
F1 B1 1.380(5) .
F2 B1 1.382(5) .
F3 B1 1.383(4) .
F4 B1 1.390(5) .
F5 B2 1.395(4) .
F6 B2 1.394(4) .
F7 B2 1.388(4) .
F8 B2 1.392(4) .

loop_
_geom_torsion_atom_site_label_1
_geom_torsion_atom_site_label_2
_geom_torsion_atom_site_label_3
_geom_torsion_atom_site_label_4
_geom_torsion
_geom_torsion_site_symmetry_1
_geom_torsion_site_symmetry_2
_geom_torsion_site_symmetry_3
_geom_torsion_site_symmetry_4
Rh1 P1 C5 C12 28.6(3) . . . .
Rh1 P1 C5 C4 154.65(17) . . . .
Rh1 P1 C2 C3 -179.42(15) . . . .
Rh1 P1 C2 C6 52.7(2) . . . .
Rh1 P1 C1 P2 4.49(11) . . . .
Rh1 P2 C1 P1 -4.41(11) . . . .
Rh1 P2 C18 C19 -29.7(2) . . . .
Rh1 P2 C18 C20 -147.90(18) . . . .
Rh1 P2 C18 C21 89.1(2) . . . .
Rh1 P2 C22 C23 168.2(2) . . . .
Rh1 P2 C22 C25 48.6(2) . . . .
Rh1 P2 C22 C24 -67.6(2) . . . .
Rh1 C26 C27 C28 -100.2(3) . . . .
Rh1 C26 C33 C32 42.5(3) . . . .
Rh1 C27 C28 C29 12.4(4) . . . .
Rh1 C30 C31 C32 -101.1(3) . . . .
Rh1 C31 C32 C33 11.8(4) . . . .
P1 C5 C4 C3 12.2(3) . . . .
P1 C2 C6 C7 91.7(3) . . . .
P1 C2 C6 C11 -85.6(3) . . . .
C26 C27 C28 C29 92.3(4) . . . .
C27 C26 C33 C32 -39.3(5) . . . .
C27 C28 C29 C30 -42.3(4) . . . .
C28 C29 C30 Rh1 47.4(3) . . . .
C28 C29 C30 C31 -32.9(5) . . . .
C29 C30 C31 Rh1 94.5(3) . . . .
C29 C30 C31 C32 -6.5(5) . . . .
C30 C31 C32 C33 92.0(4) . . . .
C31 C32 C33 C26 -37.3(4) . . . .
C33 C26 C27 Rh1 99.0(3) . . . .
C33 C26 C27 C28 -1.2(5) . . . .
C12 C13 C14 C15 0.7(5) . . . .
C12 C5 C4 C3 136.4(3) . . . .
C13 C12 C17 C16 -1.3(4) . . . .
C13 C12 C5 P1 78.4(3) . . . .
C13 C12 C5 C4 -42.1(4) . . . .
C13 C14 C15 C16 -0.2(5) . . . .
C14 C15 C16 C17 -1.1(5) . . . .
C15 C16 C17 C12 1.8(5) . . . .
C17 C12 C13 C14 0.1(4) . . . .
C17 C12 C5 P1 -99.4(3) . . . .
C17 C12 C5 C4 140.2(3) . . . .
C5 P1 C2 C3 -36.8(2) . . . .
C5 P1 C2 C6 -164.6(2) . . . .
C5 P1 C1 P2 -128.97(13) . . . .
C5 C12 C13 C14 -177.7(3) . . . .
C5 C12 C17 C16 176.5(3) . . . .
C5 C4 C3 C2 -41.2(4) . . . .
C4 C3 C2 P1 49.1(3) . . . .
C4 C3 C2 C6 174.2(3) . . . .
C3 C2 C6 C7 -27.0(4) . . . .
C3 C2 C6 C11 155.8(3) . . . .
C2 P1 C5 C12 -111.4(2) . . . .
C2 P1 C5 C4 14.7(2) . . . .
C2 P1 C1 P2 132.40(13) . . . .
C2 C6 C7 C8 -174.4(3) . . . .
C2 C6 C11 C10 175.3(3) . . . .
C6 C7 C8 C9 -1.6(5) . . . .
C7 C6 C11 C10 -2.1(4) . . . .
C7 C8 C9 C10 -0.4(5) . . . .
C8 C9 C10 C11 1.2(5) . . . .
C9 C10 C11 C6 0.1(4) . . . .
C11 C6 C7 C8 2.9(4) . . . .
C1 P1 C5 C12 141.3(2) . . . .
C1 P1 C5 C4 -92.7(2) . . . .
C1 P1 C2 C3 71.7(2) . . . .
C1 P1 C2 C6 -56.2(2) . . . .
C1 P2 C18 C19 76.0(2) . . . .
C1 P2 C18 C20 -42.2(2) . . . .
C1 P2 C18 C21 -165.2(2) . . . .
C1 P2 C22 C23 65.7(3) . . . .
C1 P2 C22 C25 -53.9(2) . . . .
C1 P2 C22 C24 -170.1(2) . . . .
C18 P2 C1 P1 -129.80(13) . . . .
C18 P2 C22 C23 -48.0(3) . . . .
C18 P2 C22 C25 -167.5(2) . . . .
C18 P2 C22 C24 76.3(3) . . . .
C22 P2 C1 P1 111.08(14) . . . .
C22 P2 C18 C19 -169.60(19) . . . .
C22 P2 C18 C20 72.2(2) . . . .
C22 P2 C18 C21 -50.8(2) . . . .
Rh2 P3 C35 C39 29.2(3) . . . .
Rh2 P3 C35 C36 154.62(14) . . . .
Rh2 P3 C38 C37 -178.09(14) . . . .
Rh2 P3 C38 C45 54.5(2) . . . .
Rh2 P3 C34 P4 6.28(11) . . . .
Rh2 P4 C34 P3 -6.10(11) . . . .
Rh2 P4 C51 C52 44.6(2) . . . .
Rh2 P4 C51 C54 -71.3(2) . . . .
Rh2 P4 C51 C53 163.8(2) . . . .
Rh2 P4 C55 C57 81.8(2) . . . .
Rh2 P4 C55 C56 -155.11(18) . . . .
Rh2 P4 C55 C58 -36.9(2) . . . .
Rh2 C59 C60 C61 -101.7(3) . . . .
Rh2 C60 C61 C62 9.3(4) . . . .
Rh2 C63 C64 C65 -102.8(3) . . . .
Rh2 C64 C65 C66 11.0(5) . . . .
P3 C35 C36 C37 9.9(3) . . . .
P3 C38 C45 C46 -80.2(3) . . . .
P3 C38 C45 C50 98.9(3) . . . .
C66 C59 C60 Rh2 100.0(3) . . . .
C66 C59 C60 C61 -1.7(5) . . . .
C59 C66 C65 C64 -34.1(6) . . . .
C59 C60 C61 C62 89.7(4) . . . .
C60 C61 C62 C63 -35.7(5) . . . .
C61 C62 C63 Rh2 41.9(4) . . . .
C61 C62 C63 C64 -39.6(5) . . . .
C62 C63 C64 Rh2 96.9(3) . . . .
C62 C63 C64 C65 -5.9(6) . . . .
C63 C64 C65 C66 91.3(5) . . . .
C65 C66 C59 Rh2 38.9(4) . . . .
C65 C66 C59 C60 -43.3(5) . . . .
C39 C40 C41 C42 0.4(5) . . . .
C39 C35 C36 C37 133.4(3) . . . .
C40 C39 C44 C43 -1.3(4) . . . .
C40 C39 C35 P3 78.5(3) . . . .
C40 C39 C35 C36 -41.3(4) . . . .
C40 C41 C42 C43 -1.0(5) . . . .
C41 C42 C43 C44 0.5(5) . . . .
C42 C43 C44 C39 0.7(5) . . . .
C44 C39 C40 C41 0.8(4) . . . .
C44 C39 C35 P3 -99.0(3) . . . .
C44 C39 C35 C36 141.1(3) . . . .
C35 P3 C38 C37 -35.84(19) . . . .
C35 P3 C38 C45 -163.3(2) . . . .
C35 P3 C34 P4 -127.50(13) . . . .
C35 C39 C40 C41 -176.8(3) . . . .
C35 C39 C44 C43 176.3(3) . . . .
C35 C36 C37 C38 -38.2(3) . . . .
C36 C37 C38 P3 47.2(2) . . . .
C36 C37 C38 C45 172.5(2) . . . .
C37 C38 C45 C46 160.9(3) . . . .
C37 C38 C45 C50 -20.1(4) . . . .
C38 P3 C35 C39 -109.9(2) . . . .
C38 P3 C35 C36 15.5(2) . . . .
C38 P3 C34 P4 133.65(13) . . . .
C38 C45 C46 C47 178.9(3) . . . .
C38 C45 C50 C49 -179.7(3) . . . .
C45 C46 C47 C48 0.7(5) . . . .
C46 C45 C50 C49 -0.7(4) . . . .
C46 C47 C48 C49 -0.5(5) . . . .
C47 C48 C49 C50 -0.3(5) . . . .
C48 C49 C50 C45 0.9(5) . . . .
C50 C45 C46 C47 -0.1(4) . . . .
C34 P3 C35 C39 142.6(2) . . . .
C34 P3 C35 C36 -92.0(2) . . . .
C34 P3 C38 C37 72.8(2) . . . .
C34 P3 C38 C45 -54.6(2) . . . .
C34 P4 C51 C52 -56.9(2) . . . .
C34 P4 C51 C54 -172.7(2) . . . .
C34 P4 C51 C53 62.4(2) . . . .
C34 P4 C55 C57 -172.3(2) . . . .
C34 P4 C55 C56 -49.3(2) . . . .
C34 P4 C55 C58 69.0(2) . . . .
C51 P4 C34 P3 108.62(14) . . . .
C51 P4 C55 C57 -58.8(3) . . . .
C51 P4 C55 C56 64.3(2) . . . .
C51 P4 C55 C58 -177.48(19) . . . .
C55 P4 C34 P3 -131.88(13) . . . .
C55 P4 C51 C52 -170.7(2) . . . .
C55 P4 C51 C54 73.5(3) . . . .
C55 P4 C51 C53 -51.5(3) . . . .

loop_
_twin_individual_id
_twin_individual_mass_fraction_refined
1 1.018(13)
2 -0.018(13)
